data_7024236
loop_
_publ_author_name
'Ross, Tamsyn M.'
'Neville, Suzanne M.'
'Innes, David S.'
'Turner, David R.'
'Moubaraki, Boujemaa'
'Murray, Keith S.'

_publ_section_title
;
 Spin crossover in iron(III) Schiff-base 1-D chain complexes.
;
_journal_issue 1
_journal_name_full 'Dalton transactions (Cambridge, England : 2003)'
_journal_page_first 149
_journal_page_last 159
_journal_paper_doi 10.1039/b913234a
_journal_volume 39
_journal_year 2010
_chemical_formula_moiety
;
C30 H28 Fe N6 O2, C16 H14 Cl Fe N2 O2, F6 P, C H4 O
;
_chemical_formula_sum 'C47 H46 Cl F6 Fe2 N8 O5 P'
_chemical_formula_weight 1095.04
_chemical_name_systematic
;
?
;
_space_group_IT_number 2
_symmetry_cell_setting triclinic
_symmetry_Int_Tables_number 2
_symmetry_space_group_name_Hall '-P 1'
_symmetry_space_group_name_H-M 'P -1'
_atom_sites_solution_hydrogens geom
_atom_sites_solution_primary direct
_atom_sites_solution_secondary difmap
_audit_creation_date '9 November 2005'
_audit_creation_method SHELXL-97
_cell_angle_alpha 93.666(2)
_cell_angle_beta 107.727(2)
_cell_angle_gamma 107.489(2)
_cell_formula_units_Z 2
_cell_length_a 12.0126(5)
_cell_length_b 13.9365(6)
_cell_length_c 15.7137(7)
_cell_measurement_reflns_used 385
_cell_measurement_temperature 150(2)
_cell_measurement_theta_max 30.455
_cell_measurement_theta_min 2.6385
_cell_volume 2354.70(18)
_computing_structure_refinement 'SHELXL-97 (Sheldrick, 1997)'
_computing_structure_solution 'SHELXS-97 (Sheldrick, 1990)'
_diffrn_ambient_temperature 150(2)
_diffrn_measured_fraction_theta_full 0.983
_diffrn_measured_fraction_theta_max 0.983
_diffrn_measurement_device_type 'APEX X8'
_diffrn_measurement_method 'scans in phi and omega'
_diffrn_radiation_monochromator graphite
_diffrn_radiation_source 'fine-focus sealed tube'
_diffrn_radiation_type MoK\a
_diffrn_radiation_wavelength 0.71073
_diffrn_reflns_av_R_equivalents 0.0582
_diffrn_reflns_av_sigmaI/netI 0.0801
_diffrn_reflns_limit_h_max 17
_diffrn_reflns_limit_h_min -17
_diffrn_reflns_limit_k_max 19
_diffrn_reflns_limit_k_min -19
_diffrn_reflns_limit_l_max 22
_diffrn_reflns_limit_l_min -22
_diffrn_reflns_number 58290
_diffrn_reflns_theta_full 30.50
_diffrn_reflns_theta_max 30.50
_diffrn_reflns_theta_min 2.21
_diffrn_standards_decay_% 0
_diffrn_standards_interval_count 0
_diffrn_standards_interval_time 0
_diffrn_standards_number 0
_exptl_absorpt_coefficient_mu 0.787
_exptl_absorpt_correction_T_max 1.000000
_exptl_absorpt_correction_T_min 0.791357
_exptl_absorpt_correction_type empirical
_exptl_absorpt_process_details SADABS
_exptl_crystal_colour 'dark red'
_exptl_crystal_density_diffrn 1.544
_exptl_crystal_density_method 'not measured'
_exptl_crystal_description plate
_exptl_crystal_F_000 1124
_exptl_crystal_size_max 0.18
_exptl_crystal_size_mid 0.11
_exptl_crystal_size_min 0.11
_refine_diff_density_max 1.223
_refine_diff_density_min -1.854
_refine_diff_density_rms 0.161
_refine_ls_extinction_method none
_refine_ls_goodness_of_fit_ref 1.482
_refine_ls_hydrogen_treatment constr
_refine_ls_matrix_type full
_refine_ls_number_parameters 635
_refine_ls_number_reflns 14108
_refine_ls_number_restraints 0
_refine_ls_restrained_S_all 1.482
_refine_ls_R_factor_all 0.1771
_refine_ls_R_factor_gt 0.1644
_refine_ls_shift/su_max 0.000
_refine_ls_shift/su_mean 0.000
_refine_ls_structure_factor_coef Fsqd
_refine_ls_weighting_details 'calc w=1/[\s^2^(Fo^2^)+(0.0000P)^2^+33.1759P] where P=(Fo^2^+2Fc^2^)/3'
_refine_ls_weighting_scheme calc
_refine_ls_wR_factor_gt 0.2959
_refine_ls_wR_factor_ref 0.3003
_reflns_number_gt 12786
_reflns_number_total 14108
_reflns_threshold_expression >2sigma(I)
_cod_data_source_file b913234a.txt
_cod_data_source_block 3a
_cod_original_sg_symbol_H-M P-1
_cod_database_code 7024236

loop_
_symmetry_equiv_pos_as_xyz
'x, y, z'
'-x, -y, -z'

loop_
_atom_site_label
_atom_site_type_symbol
_atom_site_fract_x
_atom_site_fract_y
_atom_site_fract_z
_atom_site_U_iso_or_equiv
_atom_site_adp_type
_atom_site_occupancy
_atom_site_symmetry_multiplicity
_atom_site_calc_flag
_atom_site_refinement_flags
Fe1 Fe 0.17891(9) 0.24920(7) 0.14311(7) 0.0084(2) Uani 1 1 d .
O4 O 0.2624(5) 0.1528(4) 0.1448(4) 0.0175(11) Uani 1 1 d .
O5 O 0.0864(5) 0.2464(4) 0.0209(3) 0.0112(9) Uani 1 1 d .
N7 N 0.1076(6) 0.3600(4) 0.1824(4) 0.0117(11) Uani 1 1 d .
N8 N 0.2674(6) 0.2846(5) 0.2841(5) 0.0168(13) Uani 1 1 d .
N10 N 0.0161(6) 0.1261(5) 0.1495(4) 0.0141(12) Uani 1 1 d .
N13 N -0.6654(6) -0.6343(5) 0.1271(4) 0.0124(11) Uani 1 1 d .
N18 N -0.3911(7) -0.3006(5) 0.1044(5) 0.0217(15) Uani 1 1 d .
C21 C -0.0028(7) 0.2829(6) -0.0171(5) 0.0143(14) Uani 1 1 d .
C22 C -0.0353(7) 0.3529(5) 0.0322(5) 0.0134(13) Uani 1 1 d .
C24 C -0.0014(7) 0.0316(6) 0.1096(6) 0.0191(16) Uani 1 1 d .
H24 H 0.0585 0.0223 0.0871 0.023 Uiso 1 1 calc R
C25 C 0.3073(7) 0.2240(6) 0.3356(6) 0.0183(15) Uani 1 1 d .
H25 H 0.3292 0.2418 0.3980 0.022 Uiso 1 1 calc R
N26 N -0.2919(6) -0.2159(5) 0.1064(5) 0.0200(14) Uani 1 1 d .
C28 C -0.3012(8) -0.1302(6) 0.1318(6) 0.0186(15) Uani 1 1 d .
C29 C -0.1039(7) -0.0519(6) 0.1004(6) 0.0167(15) Uani 1 1 d .
H29 H -0.1127 -0.1156 0.0719 0.020 Uiso 1 1 calc R
C31 C 0.0241(6) 0.3895(5) 0.1288(5) 0.0123(13) Uani 1 1 d .
H31 H -0.0002 0.4383 0.1543 0.015 Uiso 1 1 calc R
C32 C 0.3194(7) 0.1303(6) 0.3007(6) 0.0177(15) Uani 1 1 d .
C37 C -0.5492(7) -0.6361(6) 0.1556(6) 0.0167(15) Uani 1 1 d .
H37 H -0.5353 -0.6931 0.1782 0.020 Uiso 1 1 calc R
C38 C -0.0721(7) 0.1379(6) 0.1800(5) 0.0161(14) Uani 1 1 d .
H38 H -0.0623 0.2027 0.2067 0.019 Uiso 1 1 calc R
C39 C -0.1586(7) 0.2910(6) -0.1539(5) 0.0181(15) Uani 1 1 d .
H39 H -0.1997 0.2695 -0.2159 0.022 Uiso 1 1 calc R
C41 C 0.1488(7) 0.3988(6) 0.2804(5) 0.0173(15) Uani 1 1 d .
H41A H 0.0877 0.3619 0.3058 0.021 Uiso 1 1 calc R
H41B H 0.1584 0.4707 0.2904 0.021 Uiso 1 1 calc R
C42 C -0.1945(7) -0.0397(5) 0.1346(5) 0.0138(13) Uani 1 1 d .
C43 C -0.1784(7) 0.0573(6) 0.1735(6) 0.0185(15) Uani 1 1 d .
H43 H -0.2379 0.0689 0.1953 0.022 Uiso 1 1 calc R
C47 C 0.3610(8) 0.0708(7) 0.3638(7) 0.0265(18) Uani 1 1 d .
H47 H 0.3719 0.0897 0.4244 0.032 Uiso 1 1 calc R
C48 C -0.6831(7) -0.5528(5) 0.0926(5) 0.0145(14) Uani 1 1 d .
H48 H -0.7634 -0.5506 0.0722 0.017 Uiso 1 1 calc R
C51 C 0.3015(7) 0.1008(5) 0.2075(6) 0.0152(14) Uani 1 1 d .
C55 C -0.0658(7) 0.2557(6) -0.1099(5) 0.0166(14) Uani 1 1 d .
H55 H -0.0440 0.2116 -0.1435 0.020 Uiso 1 1 calc R
C56 C 0.2719(7) 0.3838(6) 0.3257(6) 0.0196(15) Uani 1 1 d .
H56A H 0.3388 0.4382 0.3179 0.023 Uiso 1 1 calc R
H56B H 0.2871 0.3856 0.3901 0.023 Uiso 1 1 calc R
C57 C 0.3706(8) -0.0414(6) 0.2487(7) 0.0272(19) Uani 1 1 d .
H57 H 0.3885 -0.0984 0.2311 0.033 Uiso 1 1 calc R
C58 C 0.3294(8) 0.0138(6) 0.1844(7) 0.0218(17) Uani 1 1 d .
H58 H 0.3197 -0.0067 0.1243 0.026 Uiso 1 1 calc R
C62 C -0.1919(9) 0.3593(7) -0.1060(6) 0.0259(18) Uani 1 1 d .
H62 H -0.2546 0.3840 -0.1357 0.031 Uiso 1 1 calc R
C63 C -0.4048(9) -0.1167(7) 0.1583(8) 0.032(2) Uani 1 1 d .
H63A H -0.4790 -0.1739 0.1282 0.049 Uiso 1 1 calc R
H63B H -0.4180 -0.0550 0.1410 0.049 Uiso 1 1 calc R
H63C H -0.3844 -0.1123 0.2227 0.049 Uiso 1 1 calc R
C64 C -0.1303(8) 0.3895(6) -0.0140(6) 0.0229(17) Uani 1 1 d .
H64 H -0.1518 0.4351 0.0182 0.027 Uiso 1 1 calc R
C66 C 0.3863(8) -0.0146(6) 0.3388(7) 0.029(2) Uani 1 1 d .
H66 H 0.4132 -0.0533 0.3815 0.035 Uiso 1 1 calc R
Fe2 Fe 0.89936(10) 0.41912(8) 0.41247(7) 0.0104(2) Uani 1 1 d .
Cl2 Cl 0.8464(2) 0.41398(19) 0.25878(17) 0.0318(5) Uani 1 1 d .
O3 O 0.9731(5) 0.3174(4) 0.4108(4) 0.0174(11) Uani 1 1 d .
O6 O 1.0310(5) 0.5561(4) 0.4425(4) 0.0142(10) Uani 1 1 d .
N12 N 0.7351(6) 0.3036(5) 0.4024(4) 0.0145(12) Uani 1 1 d .
N15 N 0.7845(5) 0.5023(5) 0.4280(4) 0.0114(11) Uani 1 1 d .
C17 C 0.7166(8) 0.2068(5) 0.3969(6) 0.0187(16) Uani 1 1 d .
H17 H 0.6377 0.1638 0.3913 0.022 Uiso 1 1 calc R
C20 C 0.7961(7) 0.5923(5) 0.4103(6) 0.0154(14) Uani 1 1 d .
H20 H 0.7343 0.6188 0.4122 0.018 Uiso 1 1 calc R
C30 C 0.8987(8) 0.6555(6) 0.3873(5) 0.0167(15) Uani 1 1 d .
C33 C 0.6775(7) 0.4440(6) 0.4514(5) 0.0158(14) Uani 1 1 d .
H33A H 0.6139 0.4757 0.4367 0.019 Uiso 1 1 calc R
H33B H 0.7023 0.4412 0.5158 0.019 Uiso 1 1 calc R
C35 C 0.6293(7) 0.3384(6) 0.3968(6) 0.0190(15) Uani 1 1 d .
H35A H 0.5725 0.2922 0.4205 0.023 Uiso 1 1 calc R
H35B H 0.5849 0.3393 0.3341 0.023 Uiso 1 1 calc R
C36 C 0.9351(8) 0.2176(6) 0.4079(5) 0.0187(16) Uani 1 1 d .
C40 C 1.0118(7) 0.6363(5) 0.4021(5) 0.0124(13) Uani 1 1 d .
C44 C 0.8864(8) 0.7429(6) 0.3510(6) 0.0192(16) Uani 1 1 d .
H44 H 0.8132 0.7570 0.3419 0.023 Uiso 1 1 calc R
C46 C 1.1053(8) 0.7024(6) 0.3794(5) 0.0171(15) Uani 1 1 d .
H46 H 1.1795 0.6898 0.3886 0.021 Uiso 1 1 calc R
C49 C 1.0168(9) 0.1651(6) 0.4109(6) 0.0216(16) Uani 1 1 d .
H49 H 1.0978 0.2012 0.4155 0.026 Uiso 1 1 calc R
C52 C 1.0898(8) 0.7870(6) 0.3431(6) 0.0209(16) Uani 1 1 d .
H52 H 1.1540 0.8307 0.3282 0.025 Uiso 1 1 calc R
C54 C 0.9808(9) 0.8083(6) 0.3284(6) 0.0243(18) Uani 1 1 d .
H54 H 0.9713 0.8654 0.3038 0.029 Uiso 1 1 calc R
C59 C 0.8101(8) 0.1609(6) 0.3990(5) 0.0169(15) Uani 1 1 d .
C60 C 0.9813(10) 0.0595(7) 0.4074(7) 0.033(2) Uani 1 1 d .
H60 H 1.0382 0.0258 0.4110 0.040 Uiso 1 1 calc R
C61 C 0.7767(9) 0.0549(6) 0.3956(6) 0.0246(18) Uani 1 1 d .
H61 H 0.6962 0.0174 0.3912 0.030 Uiso 1 1 calc R
C65 C 0.8597(11) 0.0058(7) 0.3986(8) 0.037(2) Uani 1 1 d .
H65 H 0.8345 -0.0648 0.3947 0.044 Uiso 1 1 calc R
P1 P 0.4929(2) 0.70119(16) 0.37355(15) 0.0174(4) Uani 1 1 d .
F9 F 0.5181(6) 0.6334(5) 0.4513(4) 0.0347(14) Uani 1 1 d .
F11 F 0.4576(6) 0.7715(5) 0.4376(5) 0.0413(15) Uani 1 1 d .
F14 F 0.5271(6) 0.6286(6) 0.3107(4) 0.0432(17) Uani 1 1 d .
F16 F 0.3513(5) 0.6293(5) 0.3345(5) 0.0428(16) Uani 1 1 d .
F19 F 0.4669(7) 0.7670(6) 0.2963(5) 0.0518(19) Uani 1 1 d .
F27 F 0.6347(6) 0.7709(5) 0.4158(5) 0.0496(18) Uani 1 1 d .
C1 C -0.4658(7) -0.4712(5) 0.1188(5) 0.0116(13) Uani 1 1 d .
C2 C -0.5879(7) -0.4713(5) 0.0857(5) 0.0138(14) Uani 1 1 d .
H2 H -0.6051 -0.4172 0.0592 0.017 Uiso 1 1 calc R
C3 C -0.3614(7) -0.3822(6) 0.1177(5) 0.0156(14) Uani 1 1 d .
C4 C -0.2366(7) -0.3914(6) 0.1352(6) 0.0201(16) Uani 1 1 d .
H4A H -0.1867 -0.3370 0.1142 0.030 Uiso 1 1 calc R
H4B H -0.2450 -0.4558 0.1035 0.030 Uiso 1 1 calc R
H4C H -0.1975 -0.3874 0.1990 0.030 Uiso 1 1 calc R
C5 C -0.4487(7) -0.5567(6) 0.1528(5) 0.0160(14) Uani 1 1 d .
H5 H -0.3694 -0.5610 0.1739 0.019 Uiso 1 1 calc R
O1 O 0.6269(11) 0.2038(8) 0.1834(7) 0.070(3) Uani 1 1 d .
H1 H 0.6976 0.2449 0.2060 0.00(2) Uiso 1 1 calc R
C6 C 0.592(2) 0.1895(14) 0.0874(9) 0.089(7) Uani 1 1 d .
H6A H 0.5900 0.2527 0.0671 0.133 Uiso 1 1 calc R
H6B H 0.5114 0.1384 0.0610 0.133 Uiso 1 1 calc R
H6C H 0.6514 0.1678 0.0693 0.133 Uiso 1 1 calc R

loop_
_atom_site_aniso_label
_atom_site_aniso_U_11
_atom_site_aniso_U_22
_atom_site_aniso_U_33
_atom_site_aniso_U_23
_atom_site_aniso_U_13
_atom_site_aniso_U_12
Fe1 0.0084(4) 0.0049(4) 0.0122(5) 0.0037(4) 0.0042(4) 0.0017(4)
O4 0.020(3) 0.008(2) 0.028(3) 0.007(2) 0.013(2) 0.004(2)
O5 0.014(2) 0.012(2) 0.011(2) 0.0001(19) 0.007(2) 0.008(2)
N7 0.012(3) 0.004(2) 0.011(3) -0.004(2) 0.003(2) -0.005(2)
N8 0.018(3) 0.009(3) 0.024(4) 0.004(2) 0.012(3) -0.001(2)
N10 0.021(3) 0.008(3) 0.014(3) 0.006(2) 0.010(3) 0.002(2)
N13 0.011(3) 0.010(3) 0.013(3) 0.001(2) 0.004(2) 0.000(2)
N18 0.021(3) 0.008(3) 0.039(4) 0.005(3) 0.019(3) 0.001(3)
C21 0.010(3) 0.014(3) 0.017(4) 0.002(3) 0.005(3) 0.002(3)
C22 0.015(3) 0.008(3) 0.016(3) 0.003(3) 0.006(3) 0.003(3)
C24 0.018(4) 0.019(4) 0.025(4) 0.002(3) 0.014(3) 0.007(3)
C25 0.008(3) 0.016(4) 0.021(4) 0.004(3) -0.001(3) -0.005(3)
N26 0.018(3) 0.008(3) 0.032(4) 0.001(3) 0.017(3) -0.007(2)
C28 0.024(4) 0.012(3) 0.023(4) 0.005(3) 0.012(3) 0.005(3)
C29 0.011(3) 0.007(3) 0.028(4) -0.003(3) 0.008(3) -0.003(3)
C31 0.010(3) 0.007(3) 0.017(3) 0.000(3) 0.004(3) 0.000(2)
C32 0.009(3) 0.012(3) 0.030(4) 0.009(3) 0.001(3) 0.004(3)
C37 0.008(3) 0.009(3) 0.030(4) 0.010(3) 0.002(3) 0.001(3)
C38 0.018(4) 0.009(3) 0.021(4) -0.003(3) 0.011(3) 0.000(3)
C39 0.019(4) 0.021(4) 0.012(3) 0.003(3) 0.000(3) 0.009(3)
C41 0.019(4) 0.015(3) 0.017(4) -0.003(3) 0.008(3) 0.005(3)
C42 0.016(3) 0.006(3) 0.011(3) -0.001(2) 0.003(3) -0.007(3)
C43 0.018(4) 0.020(4) 0.021(4) 0.007(3) 0.013(3) 0.005(3)
C47 0.023(4) 0.023(4) 0.027(5) 0.005(4) 0.006(4) 0.001(4)
C48 0.013(3) 0.009(3) 0.025(4) 0.010(3) 0.011(3) 0.002(3)
C51 0.008(3) 0.006(3) 0.031(4) 0.006(3) 0.007(3) 0.000(2)
C55 0.020(4) 0.014(3) 0.020(4) 0.005(3) 0.010(3) 0.006(3)
C56 0.015(4) 0.017(4) 0.025(4) 0.003(3) 0.006(3) 0.003(3)
C57 0.025(4) 0.010(4) 0.046(6) 0.008(4) 0.010(4) 0.006(3)
C58 0.023(4) 0.012(3) 0.035(5) 0.010(3) 0.011(4) 0.010(3)
C62 0.030(5) 0.029(5) 0.024(4) 0.007(4) 0.006(4) 0.021(4)
C63 0.030(5) 0.016(4) 0.052(6) -0.002(4) 0.029(5) -0.005(4)
C64 0.029(4) 0.021(4) 0.025(4) 0.003(3) 0.008(4) 0.019(4)
C66 0.022(4) 0.015(4) 0.050(6) 0.018(4) 0.006(4) 0.008(3)
Fe2 0.0099(5) 0.0081(5) 0.0145(5) 0.0036(4) 0.0061(4) 0.0025(4)
Cl2 0.0295(11) 0.0331(12) 0.0347(13) 0.0133(10) 0.0108(10) 0.0121(10)
O3 0.019(3) 0.017(3) 0.023(3) 0.006(2) 0.011(2) 0.011(2)
O6 0.011(2) 0.010(2) 0.022(3) 0.003(2) 0.008(2) 0.003(2)
N12 0.014(3) 0.022(3) 0.008(3) 0.003(2) 0.004(2) 0.007(3)
N15 0.008(3) 0.011(3) 0.011(3) 0.000(2) 0.003(2) -0.001(2)
C17 0.021(4) 0.005(3) 0.021(4) 0.002(3) 0.005(3) -0.007(3)
C20 0.013(3) 0.009(3) 0.028(4) 0.003(3) 0.009(3) 0.006(3)
C30 0.025(4) 0.011(3) 0.017(4) 0.004(3) 0.008(3) 0.008(3)
C33 0.011(3) 0.019(4) 0.019(4) 0.006(3) 0.007(3) 0.004(3)
C35 0.013(3) 0.016(4) 0.029(4) 0.006(3) 0.007(3) 0.005(3)
C36 0.034(5) 0.008(3) 0.013(4) 0.000(3) 0.009(3) 0.007(3)
C40 0.021(4) 0.001(3) 0.014(3) 0.000(2) 0.009(3) 0.000(3)
C44 0.026(4) 0.012(3) 0.022(4) 0.006(3) 0.005(3) 0.012(3)
C46 0.020(4) 0.015(3) 0.016(4) 0.003(3) 0.010(3) 0.002(3)
C49 0.030(4) 0.018(4) 0.020(4) 0.004(3) 0.008(3) 0.013(3)
C52 0.033(5) 0.012(3) 0.020(4) 0.009(3) 0.016(4) 0.002(3)
C54 0.044(5) 0.007(3) 0.023(4) 0.007(3) 0.008(4) 0.013(4)
C59 0.024(4) 0.009(3) 0.012(3) -0.003(3) 0.005(3) 0.000(3)
C60 0.043(6) 0.019(4) 0.037(5) 0.008(4) 0.005(5) 0.018(4)
C61 0.036(5) 0.014(4) 0.018(4) 0.008(3) 0.002(4) 0.006(4)
C65 0.054(7) 0.009(4) 0.046(6) 0.006(4) 0.015(5) 0.012(4)
P1 0.0178(9) 0.0175(9) 0.0196(10) 0.0075(8) 0.0062(8) 0.0089(8)
F9 0.047(4) 0.040(3) 0.030(3) 0.023(3) 0.017(3) 0.026(3)
F11 0.052(4) 0.035(3) 0.047(4) -0.001(3) 0.024(3) 0.024(3)
F14 0.051(4) 0.073(5) 0.019(3) 0.002(3) 0.008(3) 0.044(4)
F16 0.020(3) 0.035(3) 0.063(4) 0.002(3) 0.005(3) 0.005(3)
F19 0.070(5) 0.064(5) 0.049(4) 0.051(4) 0.030(4) 0.043(4)
F27 0.022(3) 0.038(4) 0.078(5) 0.005(3) 0.016(3) -0.005(3)
C1 0.015(3) 0.005(3) 0.012(3) 0.000(2) 0.006(3) -0.002(2)
C2 0.018(3) 0.006(3) 0.023(4) 0.009(3) 0.012(3) 0.007(3)
C3 0.014(3) 0.009(3) 0.019(4) -0.002(3) 0.006(3) -0.002(3)
C4 0.017(4) 0.018(4) 0.029(4) 0.005(3) 0.014(3) 0.003(3)
C5 0.014(3) 0.011(3) 0.020(4) 0.006(3) 0.005(3) 0.002(3)
O1 0.083(8) 0.071(7) 0.048(6) 0.009(5) -0.001(6) 0.038(7)
C6 0.156(19) 0.095(13) 0.034(7) 0.010(8) 0.011(9) 0.090(14)

loop_
_atom_type_symbol
_atom_type_description
_atom_type_scat_dispersion_real
_atom_type_scat_dispersion_imag
_atom_type_scat_source
C C 0.0033 0.0016 'International Tables Vol C Tables 4.2.6.8 and 6.1.1.4'
H H 0.0000 0.0000 'International Tables Vol C Tables 4.2.6.8 and 6.1.1.4'
P P 0.1023 0.0942 'International Tables Vol C Tables 4.2.6.8 and 6.1.1.4'
F F 0.0171 0.0103 'International Tables Vol C Tables 4.2.6.8 and 6.1.1.4'
N N 0.0061 0.0033 'International Tables Vol C Tables 4.2.6.8 and 6.1.1.4'
O O 0.0106 0.0060 'International Tables Vol C Tables 4.2.6.8 and 6.1.1.4'
Cl Cl 0.1484 0.1585 'International Tables Vol C Tables 4.2.6.8 and 6.1.1.4'
Fe Fe 0.3463 0.8444 'International Tables Vol C Tables 4.2.6.8 and 6.1.1.4'

loop_
_geom_angle_atom_site_label_1
_geom_angle_atom_site_label_2
_geom_angle_atom_site_label_3
_geom_angle
_geom_angle_site_symmetry_1
_geom_angle_site_symmetry_3
O5 Fe1 O4 108.1(2) . .
O5 Fe1 N8 165.3(2) . .
O4 Fe1 N8 86.5(3) . .
O5 Fe1 N7 88.4(2) . .
O4 Fe1 N7 163.4(3) . .
N8 Fe1 N7 77.1(2) . .
O5 Fe1 N13 88.4(2) . 1_665
O4 Fe1 N13 90.1(2) . 1_665
N8 Fe1 N13 89.6(2) . 1_665
N7 Fe1 N13 91.9(2) . 1_665
O5 Fe1 N10 88.2(2) . .
O4 Fe1 N10 89.1(2) . .
N8 Fe1 N10 94.2(2) . .
N7 Fe1 N10 89.9(2) . .
N13 Fe1 N10 176.1(2) 1_665 .
C51 O4 Fe1 131.5(5) . .
C21 O5 Fe1 133.1(5) . .
C31 N7 C41 117.7(6) . .
C31 N7 Fe1 125.3(5) . .
C41 N7 Fe1 116.7(5) . .
C25 N8 C56 119.6(7) . .
C25 N8 Fe1 125.8(6) . .
C56 N8 Fe1 114.4(5) . .
C38 N10 C24 117.3(6) . .
C38 N10 Fe1 126.5(5) . .
C24 N10 Fe1 115.8(5) . .
C48 N13 C37 117.3(6) . .
C48 N13 Fe1 119.2(5) . 1_445
C37 N13 Fe1 123.3(5) . 1_445
C3 N18 N26 113.5(7) . .
O5 C21 C55 119.5(7) . .
O5 C21 C22 122.9(7) . .
C55 C21 C22 117.5(7) . .
C64 C22 C21 119.2(7) . .
C64 C22 C31 117.2(7) . .
C21 C22 C31 123.6(7) . .
N10 C24 C29 123.2(7) . .
N10 C24 H24 118.4 . .
C29 C24 H24 118.4 . .
N8 C25 C32 123.3(8) . .
N8 C25 H25 118.3 . .
C32 C25 H25 118.3 . .
C28 N26 N18 114.0(7) . .
N26 C28 C63 125.7(7) . .
N26 C28 C42 113.9(7) . .
C63 C28 C42 120.4(7) . .
C24 C29 C42 119.3(7) . .
C24 C29 H29 120.4 . .
C42 C29 H29 120.4 . .
N7 C31 C22 125.5(7) . .
N7 C31 H31 117.2 . .
C22 C31 H31 117.2 . .
C47 C32 C51 119.0(7) . .
C47 C32 C25 117.4(8) . .
C51 C32 C25 123.3(7) . .
N13 C37 C5 122.8(7) . .
N13 C37 H37 118.6 . .
C5 C37 H37 118.6 . .
N10 C38 C43 123.0(7) . .
N10 C38 H38 118.5 . .
C43 C38 H38 118.5 . .
C55 C39 C62 120.3(8) . .
C55 C39 H39 119.9 . .
C62 C39 H39 119.9 . .
N7 C41 C56 108.3(6) . .
N7 C41 H41A 110.0 . .
C56 C41 H41A 110.0 . .
N7 C41 H41B 110.0 . .
C56 C41 H41B 110.0 . .
H41A C41 H41B 108.4 . .
C43 C42 C29 117.7(7) . .
C43 C42 C28 122.1(7) . .
C29 C42 C28 120.2(7) . .
C42 C43 C38 119.5(7) . .
C42 C43 H43 120.3 . .
C38 C43 H43 120.3 . .
C66 C47 C32 122.1(9) . .
C66 C47 H47 119.0 . .
C32 C47 H47 119.0 . .
N13 C48 C2 123.3(7) . .
N13 C48 H48 118.3 . .
C2 C48 H48 118.3 . .
O4 C51 C58 120.3(8) . .
O4 C51 C32 122.3(7) . .
C58 C51 C32 117.4(7) . .
C39 C55 C21 122.7(7) . .
C39 C55 H55 118.6 . .
C21 C55 H55 118.6 . .
N8 C56 C41 108.7(7) . .
N8 C56 H56A 109.9 . .
C41 C56 H56A 109.9 . .
N8 C56 H56B 109.9 . .
C41 C56 H56B 109.9 . .
H56A C56 H56B 108.3 . .
C58 C57 C66 121.8(8) . .
C58 C57 H57 119.1 . .
C66 C57 H57 119.1 . .
C57 C58 C51 121.3(9) . .
C57 C58 H58 119.3 . .
C51 C58 H58 119.3 . .
C64 C62 C39 118.8(7) . .
C64 C62 H62 120.6 . .
C39 C62 H62 120.6 . .
C28 C63 H63A 109.5 . .
C28 C63 H63B 109.5 . .
H63A C63 H63B 109.5 . .
C28 C63 H63C 109.5 . .
H63A C63 H63C 109.5 . .
H63B C63 H63C 109.5 . .
C62 C64 C22 121.4(7) . .
C62 C64 H64 119.3 . .
C22 C64 H64 119.3 . .
C47 C66 C57 118.3(8) . .
C47 C66 H66 120.8 . .
C57 C66 H66 120.8 . .
O3 Fe2 O6 108.9(2) . .
O3 Fe2 N12 88.1(2) . .
O6 Fe2 N12 160.8(2) . .
O3 Fe2 N15 164.1(2) . .
O6 Fe2 N15 84.5(2) . .
N12 Fe2 N15 77.5(2) . .
O3 Fe2 O6 89.2(2) . 2_766
O6 Fe2 O6 77.7(2) . 2_766
N12 Fe2 O6 94.0(2) . 2_766
N15 Fe2 O6 85.2(2) . 2_766
O3 Fe2 Cl2 92.94(19) . .
O6 Fe2 Cl2 94.16(18) . .
N12 Fe2 Cl2 93.91(18) . .
N15 Fe2 Cl2 94.64(18) . .
O6 Fe2 Cl2 171.88(16) 2_766 .
C36 O3 Fe2 134.5(5) . .
C40 O6 Fe2 122.3(5) . .
C40 O6 Fe2 117.3(4) . 2_766
Fe2 O6 Fe2 102.3(2) . 2_766
C17 N12 C35 117.9(7) . .
C17 N12 Fe2 127.1(5) . .
C35 N12 Fe2 114.9(5) . .
C20 N15 C33 120.6(6) . .
C20 N15 Fe2 124.8(5) . .
C33 N15 Fe2 114.2(5) . .
N12 C17 C59 124.4(7) . .
N12 C17 H17 117.8 . .
C59 C17 H17 117.8 . .
N15 C20 C30 124.4(6) . .
N15 C20 H20 117.8 . .
C30 C20 H20 117.8 . .
C44 C30 C40 118.4(7) . .
C44 C30 C20 117.7(7) . .
C40 C30 C20 123.8(6) . .
N15 C33 C35 106.7(6) . .
N15 C33 H33A 110.4 . .
C35 C33 H33A 110.4 . .
N15 C33 H33B 110.4 . .
C35 C33 H33B 110.4 . .
H33A C33 H33B 108.6 . .
N12 C35 C33 108.7(6) . .
N12 C35 H35A 109.9 . .
C33 C35 H35A 109.9 . .
N12 C35 H35B 109.9 . .
C33 C35 H35B 109.9 . .
H35A C35 H35B 108.3 . .
O3 C36 C49 119.5(8) . .
O3 C36 C59 122.1(7) . .
C49 C36 C59 118.4(7) . .
O6 C40 C46 119.9(7) . .
O6 C40 C30 120.6(6) . .
C46 C40 C30 119.4(7) . .
C54 C44 C30 121.4(7) . .
C54 C44 H44 119.3 . .
C30 C44 H44 119.3 . .
C40 C46 C52 120.6(8) . .
C40 C46 H46 119.7 . .
C52 C46 H46 119.7 . .
C36 C49 C60 122.0(9) . .
C36 C49 H49 119.0 . .
C60 C49 H49 119.0 . .
C46 C52 C54 121.3(7) . .
C46 C52 H52 119.3 . .
C54 C52 H52 119.3 . .
C44 C54 C52 118.7(7) . .
C44 C54 H54 120.6 . .
C52 C54 H54 120.6 . .
C61 C59 C36 118.6(8) . .
C61 C59 C17 117.6(8) . .
C36 C59 C17 123.8(7) . .
C65 C60 C49 118.8(9) . .
C65 C60 H60 120.6 . .
C49 C60 H60 120.6 . .
C65 C61 C59 121.4(9) . .
C65 C61 H61 119.3 . .
C59 C61 H61 119.3 . .
C61 C65 C60 120.9(8) . .
C61 C65 H65 119.5 . .
C60 C65 H65 119.5 . .
F19 P1 F27 92.2(4) . .
F19 P1 F16 90.0(4) . .
F27 P1 F16 177.8(4) . .
F19 P1 F14 90.7(4) . .
F27 P1 F14 90.2(4) . .
F16 P1 F14 90.3(4) . .
F19 P1 F11 90.6(4) . .
F27 P1 F11 90.4(4) . .
F16 P1 F11 89.1(4) . .
F14 P1 F11 178.6(4) . .
F19 P1 F9 179.4(5) . .
F27 P1 F9 88.4(4) . .
F16 P1 F9 89.5(4) . .
F14 P1 F9 89.1(3) . .
F11 P1 F9 89.6(3) . .
C5 C1 C2 116.9(6) . .
C5 C1 C3 122.6(7) . .
C2 C1 C3 120.5(6) . .
C48 C2 C1 119.4(6) . .
C48 C2 H2 120.3 . .
C1 C2 H2 120.3 . .
N18 C3 C1 113.4(7) . .
N18 C3 C4 126.9(7) . .
C1 C3 C4 119.6(7) . .
C3 C4 H4A 109.5 . .
C3 C4 H4B 109.5 . .
H4A C4 H4B 109.5 . .
C3 C4 H4C 109.5 . .
H4A C4 H4C 109.5 . .
H4B C4 H4C 109.5 . .
C1 C5 C37 120.2(7) . .
C1 C5 H5 119.9 . .
C37 C5 H5 119.9 . .
C6 O1 H1 109.5 . .
O1 C6 H6A 109.5 . .
O1 C6 H6B 109.5 . .
H6A C6 H6B 109.5 . .
O1 C6 H6C 109.5 . .
H6A C6 H6C 109.5 . .
H6B C6 H6C 109.5 . .

loop_
_geom_bond_atom_site_label_1
_geom_bond_atom_site_label_2
_geom_bond_distance
_geom_bond_site_symmetry_2
Fe1 O5 1.894(5) .
Fe1 O4 1.901(5) .
Fe1 N8 2.096(7) .
Fe1 N7 2.120(6) .
Fe1 N13 2.171(6) 1_665
Fe1 N10 2.214(6) .
O4 C51 1.316(9) .
O5 C21 1.321(8) .
N7 C31 1.290(9) .
N7 C41 1.475(10) .
N8 C25 1.300(10) .
N8 C56 1.470(10) .
N10 C38 1.336(9) .
N10 C24 1.349(10) .
N13 C48 1.336(9) .
N13 C37 1.338(9) .
N13 Fe1 2.171(6) 1_445
N18 C3 1.301(10) .
N18 N26 1.393(8) .
C21 C55 1.387(11) .
C21 C22 1.421(10) .
C22 C64 1.408(10) .
C22 C31 1.447(11) .
C24 C29 1.379(10) .
C24 H24 0.9300 .
C25 C32 1.448(11) .
C25 H25 0.9300 .
N26 C28 1.281(10) .
C28 C63 1.485(12) .
C28 C42 1.491(10) .
C29 C42 1.398(10) .
C29 H29 0.9300 .
C31 H31 0.9300 .
C32 C47 1.405(11) .
C32 C51 1.427(12) .
C37 C5 1.385(10) .
C37 H37 0.9300 .
C38 C43 1.395(10) .
C38 H38 0.9300 .
C39 C55 1.366(10) .
C39 C62 1.398(11) .
C39 H39 0.9300 .
C41 C56 1.516(11) .
C41 H41A 0.9700 .
C41 H41B 0.9700 .
C42 C43 1.380(11) .
C43 H43 0.9300 .
C47 C66 1.376(13) .
C47 H47 0.9300 .
C48 C2 1.386(9) .
C48 H48 0.9300 .
C51 C58 1.406(10) .
C55 H55 0.9300 .
C56 H56A 0.9700 .
C56 H56B 0.9700 .
C57 C58 1.371(11) .
C57 C66 1.381(15) .
C57 H57 0.9300 .
C58 H58 0.9300 .
C62 C64 1.378(12) .
C62 H62 0.9300 .
C63 H63A 0.9600 .
C63 H63B 0.9600 .
C63 H63C 0.9600 .
C64 H64 0.9300 .
C66 H66 0.9300 .
Fe2 O3 1.887(5) .
Fe2 O6 1.996(5) .
Fe2 N12 2.093(7) .
Fe2 N15 2.107(6) .
Fe2 O6 2.140(6) 2_766
Fe2 Cl2 2.293(3) .
O3 C36 1.320(9) .
O6 C40 1.364(8) .
O6 Fe2 2.140(6) 2_766
N12 C17 1.292(10) .
N12 C35 1.471(9) .
N15 C20 1.277(9) .
N15 C33 1.465(9) .
C17 C59 1.444(12) .
C17 H17 0.9300 .
C20 C30 1.443(10) .
C20 H20 0.9300 .
C30 C44 1.406(10) .
C30 C40 1.416(11) .
C33 C35 1.504(11) .
C33 H33A 0.9700 .
C33 H33B 0.9700 .
C35 H35A 0.9700 .
C35 H35B 0.9700 .
C36 C49 1.382(11) .
C36 C59 1.430(12) .
C40 C46 1.379(10) .
C44 C54 1.381(12) .
C44 H44 0.9300 .
C46 C52 1.380(10) .
C46 H46 0.9300 .
C49 C60 1.396(12) .
C49 H49 0.9300 .
C52 C54 1.383(12) .
C52 H52 0.9300 .
C54 H54 0.9300 .
C59 C61 1.402(11) .
C60 C65 1.385(15) .
C60 H60 0.9300 .
C61 C65 1.360(13) .
C61 H61 0.9300 .
C65 H65 0.9300 .
P1 F19 1.580(6) .
P1 F27 1.588(6) .
P1 F16 1.592(6) .
P1 F14 1.593(6) .
P1 F11 1.592(6) .
P1 F9 1.604(5) .
C1 C5 1.381(9) .
C1 C2 1.398(10) .
C1 C3 1.482(10) .
C2 H2 0.9300 .
C3 C4 1.486(11) .
C4 H4A 0.9600 .
C4 H4B 0.9600 .
C4 H4C 0.9600 .
C5 H5 0.9300 .
O1 C6 1.419(16) .
O1 H1 0.8200 .
C6 H6A 0.9600 .
C6 H6B 0.9600 .
C6 H6C 0.9600 .

loop_
_geom_hbond_atom_site_label_D
_geom_hbond_atom_site_label_H
_geom_hbond_atom_site_label_A
_geom_hbond_distance_DH
_geom_hbond_distance_HA
_geom_hbond_distance_DA
_geom_hbond_angle_DHA
O1 H1 Cl2 0.82 2.40 3.154(13) 153.5
